data_4346291
loop_
_publ_author_name
'Adams, Richard D.'
'Elpitiya, Gaya'

_publ_section_title
;
 The Addition of Gold and Tin to Bismuth-Triiridium Carbonyl Complexes.
;
_journal_issue 16
_journal_name_full 'Inorganic chemistry'
_journal_page_first 8042
_journal_page_last 8048
_journal_paper_doi 10.1021/acs.inorgchem.5b01261
_journal_volume 54
_journal_year 2015
_chemical_formula_sum 'C41 H41 Au Bi Ir3 N2 O8'
_chemical_formula_weight 1672.30
_space_group_IT_number 14
_space_group_name_Hall '-P 2ybc'
_space_group_name_H-M_alt 'P 1 21/c 1'
_symmetry_cell_setting monoclinic
_symmetry_space_group_name_H-M 'P 1 21/c 1'
_atom_sites_solution_hydrogens geom
_atom_sites_solution_primary direct
_atom_sites_solution_secondary difmap
_audit_creation_method SHELXL-97
_cell_angle_alpha 90.00
_cell_angle_beta 101.8800(10)
_cell_angle_gamma 90.00
_cell_formula_units_Z 4
_cell_length_a 20.0583(6)
_cell_length_b 11.5659(3)
_cell_length_c 20.6645(6)
_cell_measurement_temperature 294(2)
_cell_volume 4691.3(2)
_computing_cell_refinement 'SAINT+  V6.45 (Bruker, 2003)'
_computing_data_collection 'SMART V5.632 (Bruker, 2005)'
_computing_data_reduction 'SAINT+  V6.45'
_computing_molecular_graphics 'SHELXTL V6.1 (Sheldrick, 2000)'
_computing_publication_material 'SHELXTL V6.1'
_computing_structure_refinement 'SHELXL-97 (Sheldrick, 1997)'
_computing_structure_solution 'SHELXS-97 (Sheldrick, 1990)'
_diffrn_ambient_temperature 294(2)
_diffrn_measured_fraction_theta_full 1.000
_diffrn_measured_fraction_theta_max 1.000
_diffrn_measurement_device_type 'Bruker SMART APEX CCD diffractometer'
_diffrn_measurement_method 'omega scans'
_diffrn_radiation_monochromator graphite
_diffrn_radiation_source 'fine-focus sealed tube'
_diffrn_radiation_type MoK\a
_diffrn_radiation_wavelength 0.71073
_diffrn_reflns_av_R_equivalents 0.0409
_diffrn_reflns_av_sigmaI/netI 0.0261
_diffrn_reflns_limit_h_max 26
_diffrn_reflns_limit_h_min -26
_diffrn_reflns_limit_k_max 15
_diffrn_reflns_limit_k_min -15
_diffrn_reflns_limit_l_max 27
_diffrn_reflns_limit_l_min -27
_diffrn_reflns_number 72997
_diffrn_reflns_theta_full 28.28
_diffrn_reflns_theta_max 28.28
_diffrn_reflns_theta_min 1.04
_diffrn_standards_decay_% <1
_exptl_absorpt_coefficient_mu 15.381
_exptl_absorpt_correction_T_max 1.000
_exptl_absorpt_correction_T_min 0.336
_exptl_absorpt_correction_type multi-scan
_exptl_absorpt_process_details '(SADABS, Bruker, 1997)'
_exptl_crystal_colour red
_exptl_crystal_density_diffrn 2.368
_exptl_crystal_density_method 'not measured'
_exptl_crystal_description plate
_exptl_crystal_F_000 3032
_exptl_crystal_size_max 0.25
_exptl_crystal_size_mid 0.25
_exptl_crystal_size_min 0.10
_refine_diff_density_max 0.726
_refine_diff_density_min -1.734
_refine_diff_density_rms 0.251
_refine_ls_extinction_method none
_refine_ls_goodness_of_fit_ref 1.058
_refine_ls_hydrogen_treatment constrn
_refine_ls_matrix_type full
_refine_ls_number_parameters 513
_refine_ls_number_reflns 11655
_refine_ls_number_restraints 0
_refine_ls_restrained_S_all 1.058
_refine_ls_R_factor_all 0.0442
_refine_ls_R_factor_gt 0.0301
_refine_ls_shift/su_max 0.001
_refine_ls_shift/su_mean 0.000
_refine_ls_structure_factor_coef Fsqd
_refine_ls_weighting_details 'calc w=1/[\s^2^(Fo^2^)+(0.0376P)^2^+3.6985P] where P=(Fo^2^+2Fc^2^)/3'
_refine_ls_weighting_scheme calc
_refine_ls_wR_factor_gt 0.0698
_refine_ls_wR_factor_ref 0.0777
_reflns_number_gt 9258
_reflns_number_total 11655
_reflns_threshold_expression >2sigma(I)
_cod_data_source_file ic5b01261_si_002.cif
_cod_data_source_block ir3biaus
_cod_depositor_comments
;
The following automatic conversions were performed:

data item '_symmetry_cell_setting' value 'Monoclinic' was changed to
'monoclinic' in accordance with the
/home/saulius/struct/COD-crude-data/automatic-downloads/DataCite-retrospective/ACS/depositions/lib/dictionaries/cif_core.dic
dictionary named 'cif_core.dic' version 2.4.2 last updated on
2011-04-26.

Automatic conversion script
Id: cif_fix_values 6909 2019-04-08 15:41:33Z antanas 
;
_cod_original_sg_symbol_H-M P2(1)/c
_cod_database_code 4346291

loop_
_symmetry_equiv_pos_as_xyz
'x, y, z'
'-x, y+1/2, -z+1/2'
'-x, -y, -z'
'x, -y-1/2, z-1/2'

loop_
_atom_site_label
_atom_site_type_symbol
_atom_site_fract_x
_atom_site_fract_y
_atom_site_fract_z
_atom_site_U_iso_or_equiv
_atom_site_adp_type
_atom_site_occupancy
_atom_site_symmetry_multiplicity
_atom_site_calc_flag
_atom_site_refinement_flags
Au1 Au 0.217488(11) 0.405202(19) 0.449074(10) 0.05056(6) Uani 1 1 d .
Bi1 Bi 0.319670(11) 0.50870(2) 0.393125(11) 0.05603(7) Uani 1 1 d .
Ir1 Ir 0.176078(11) 0.582853(19) 0.364331(11) 0.05205(6) Uani 1 1 d .
Ir2 Ir 0.253720(12) 0.53980(2) 0.268079(10) 0.05128(6) Uani 1 1 d .
Ir3 Ir 0.285427(14) 0.72763(2) 0.351497(13) 0.06338(7) Uani 1 1 d .
C58 C 0.3414(3) 0.5326(6) 0.2283(3) 0.0626(15) Uani 1 1 d .
C59 C 0.3569(4) 0.6153(7) 0.1862(4) 0.084(2) Uani 1 1 d .
H59 H 0.3279 0.6782 0.1753 0.100 Uiso 1 1 calc R
C60 C 0.4150(6) 0.6077(10) 0.1592(5) 0.113(3) Uani 1 1 d .
H60 H 0.4243 0.6656 0.1311 0.135 Uiso 1 1 calc R
C61 C 0.4586(5) 0.5161(11) 0.1738(5) 0.117(4) Uani 1 1 d .
H61 H 0.4968 0.5106 0.1551 0.140 Uiso 1 1 calc R
C62 C 0.4455(4) 0.4338(9) 0.2157(4) 0.100(3) Uani 1 1 d .
H62 H 0.4749 0.3713 0.2262 0.120 Uiso 1 1 calc R
C63 C 0.3889(3) 0.4419(7) 0.2429(3) 0.0727(18) Uani 1 1 d .
H63 H 0.3815 0.3849 0.2724 0.087 Uiso 1 1 calc R
C2 C 0.2305(3) 0.2668(5) 0.5105(2) 0.0472(11) Uani 1 1 d .
C3 C 0.2818(3) 0.1298(6) 0.5815(3) 0.0639(16) Uani 1 1 d .
H3 H 0.3155 0.0869 0.6089 0.077 Uiso 1 1 calc R
C4 C 0.2146(3) 0.1093(5) 0.5695(3) 0.0645(16) Uani 1 1 d .
H4 H 0.1928 0.0494 0.5868 0.077 Uiso 1 1 calc R
C34 C 0.1119(3) 0.2058(5) 0.5007(3) 0.0541(13) Uani 1 1 d .
C11 C 0.1173(3) 0.4560(6) 0.3368(4) 0.0760(19) Uani 1 1 d .
C12 C 0.1670(4) 0.6424(6) 0.4489(4) 0.0701(17) Uani 1 1 d .
C13 C 0.1231(4) 0.6848(7) 0.3028(4) 0.0779(19) Uani 1 1 d .
C36 C 0.0153(4) 0.1687(7) 0.4164(4) 0.085(2) Uani 1 1 d .
H38 H -0.0055 0.1322 0.3773 0.102 Uiso 1 1 calc R
C35 C 0.0841(3) 0.1496(6) 0.4419(3) 0.0631(15) Uani 1 1 d .
C46 C 0.3569(3) 0.2745(5) 0.5406(3) 0.0587(14) Uani 1 1 d .
C47 C 0.3911(3) 0.2224(6) 0.4959(3) 0.0686(17) Uani 1 1 d .
C48 C 0.4542(4) 0.2700(8) 0.4928(5) 0.095(3) Uani 1 1 d .
H18 H 0.4791 0.2396 0.4635 0.114 Uiso 1 1 calc R
C32 C 0.3737(4) 0.7514(7) 0.3354(4) 0.083(2) Uani 1 1 d .
C49 C 0.4800(4) 0.3608(10) 0.5325(6) 0.112(3) Uani 1 1 d .
H17 H 0.5226 0.3900 0.5300 0.135 Uiso 1 1 calc R
C50 C 0.4446(5) 0.4105(9) 0.5762(5) 0.107(3) Uani 1 1 d .
H34 H 0.4632 0.4728 0.6022 0.128 Uiso 1 1 calc R
C51 C 0.3809(4) 0.3670(7) 0.5812(4) 0.080(2) Uani 1 1 d .
C21 C 0.2372(3) 0.3835(6) 0.2507(3) 0.0685(17) Uani 1 1 d .
C22 C 0.2017(4) 0.6163(7) 0.1933(4) 0.083(2) Uani 1 1 d .
C44 C 0.1040(7) 0.4626(9) 0.5946(6) 0.154(5) Uani 1 1 d .
H44A H 0.1323 0.4851 0.5645 0.230 Uiso 1 1 calc R
H44B H 0.1216 0.4957 0.6373 0.230 Uiso 1 1 calc R
H44C H 0.0584 0.4898 0.5785 0.230 Uiso 1 1 calc R
C43 C 0.1036(4) 0.3330(8) 0.6002(4) 0.085(2) Uani 1 1 d .
H43 H 0.1512 0.3080 0.6130 0.102 Uiso 1 1 calc R
C45 C 0.0678(6) 0.2932(13) 0.6540(4) 0.150(5) Uani 1 1 d .
H45A H 0.0209 0.3161 0.6430 0.225 Uiso 1 1 calc R
H45B H 0.0893 0.3277 0.6953 0.225 Uiso 1 1 calc R
H45C H 0.0707 0.2105 0.6577 0.225 Uiso 1 1 calc R
C52 C 0.3408(5) 0.4225(8) 0.6281(4) 0.100(3) Uani 1 1 d .
H52 H 0.2966 0.3834 0.6217 0.120 Uiso 1 1 calc R
C53 C 0.3274(8) 0.5492(11) 0.6145(6) 0.169(6) Uani 1 1 d .
H53A H 0.3062 0.5816 0.6481 0.254 Uiso 1 1 calc R
H53B H 0.2976 0.5586 0.5720 0.254 Uiso 1 1 calc R
H53C H 0.3696 0.5883 0.6148 0.254 Uiso 1 1 calc R
C54 C 0.3766(8) 0.4058(12) 0.7006(5) 0.167(6) Uani 1 1 d .
H54A H 0.3891 0.3260 0.7081 0.250 Uiso 1 1 calc R
H54B H 0.3463 0.4278 0.7289 0.250 Uiso 1 1 calc R
H54C H 0.4168 0.4530 0.7101 0.250 Uiso 1 1 calc R
C55 C 0.3632(4) 0.1241(7) 0.4510(4) 0.0776(19) Uani 1 1 d .
H55 H 0.3210 0.0984 0.4635 0.093 Uiso 1 1 calc R
C57 C 0.4113(6) 0.0224(8) 0.4594(6) 0.121(3) Uani 1 1 d .
H57A H 0.4523 0.0436 0.4452 0.181 Uiso 1 1 calc R
H57B H 0.3900 -0.0412 0.4333 0.181 Uiso 1 1 calc R
H57C H 0.4222 0.0002 0.5051 0.181 Uiso 1 1 calc R
C56 C 0.3453(7) 0.1605(9) 0.3793(5) 0.141(4) Uani 1 1 d .
H56A H 0.3059 0.2097 0.3724 0.211 Uiso 1 1 calc R
H56B H 0.3357 0.0932 0.3518 0.211 Uiso 1 1 calc R
H56C H 0.3829 0.2017 0.3682 0.211 Uiso 1 1 calc R
C40 C 0.1252(4) 0.0688(6) 0.4076(4) 0.081(2) Uani 1 1 d .
H41 H 0.1726 0.0755 0.4315 0.097 Uiso 1 1 calc R
C31 C 0.2381(5) 0.8315(7) 0.2866(4) 0.090(2) Uani 1 1 d .
C41 C 0.1244(9) 0.1009(11) 0.3390(6) 0.194(8) Uani 1 1 d .
H41A H 0.1564 0.0537 0.3221 0.291 Uiso 1 1 calc R
H41B H 0.1369 0.1808 0.3371 0.291 Uiso 1 1 calc R
H41C H 0.0795 0.0892 0.3127 0.291 Uiso 1 1 calc R
C33 C 0.2902(6) 0.7940(8) 0.4361(5) 0.114(4) Uani 1 1 d .
C42 C 0.1055(8) -0.0530(9) 0.4134(8) 0.188(7) Uani 1 1 d .
H42A H 0.0592 -0.0639 0.3906 0.283 Uiso 1 1 calc R
H42B H 0.1097 -0.0725 0.4592 0.283 Uiso 1 1 calc R
H42C H 0.1349 -0.1020 0.3942 0.283 Uiso 1 1 calc R
C39 C 0.0739(3) 0.2757(6) 0.5349(3) 0.0675(16) Uani 1 1 d .
C38 C 0.0061(3) 0.2927(8) 0.5059(4) 0.087(2) Uani 1 1 d .
H40 H -0.0204 0.3407 0.5264 0.104 Uiso 1 1 calc R
C37 C -0.0225(4) 0.2397(8) 0.4474(4) 0.094(3) Uani 1 1 d .
H39 H -0.0682 0.2524 0.4286 0.113 Uiso 1 1 calc R
N1 N 0.1841(2) 0.1946(4) 0.5265(2) 0.0524(11) Uani 1 1 d .
N2 N 0.2915(2) 0.2267(4) 0.5455(2) 0.0544(11) Uani 1 1 d .
O32 O 0.4264(3) 0.7679(6) 0.3265(4) 0.124(2) Uani 1 1 d .
O31 O 0.2139(4) 0.8966(6) 0.2479(4) 0.139(3) Uani 1 1 d .
O33 O 0.2954(5) 0.8327(8) 0.4882(4) 0.178(4) Uani 1 1 d .
O11 O 0.0782(3) 0.3865(6) 0.3175(4) 0.128(3) Uani 1 1 d .
O12 O 0.1628(3) 0.6828(5) 0.4979(3) 0.1000(18) Uani 1 1 d .
O13 O 0.0880(3) 0.7428(5) 0.2663(3) 0.113(2) Uani 1 1 d .
O21 O 0.2270(3) 0.2874(5) 0.2400(3) 0.1009(18) Uani 1 1 d .
O22 O 0.1718(4) 0.6567(7) 0.1462(3) 0.142(3) Uani 1 1 d .

loop_
_atom_site_aniso_label
_atom_site_aniso_U_11
_atom_site_aniso_U_22
_atom_site_aniso_U_33
_atom_site_aniso_U_23
_atom_site_aniso_U_13
_atom_site_aniso_U_12
Au1 0.04951(12) 0.05374(12) 0.04920(11) 0.00718(9) 0.01194(9) -0.00079(9)
Bi1 0.04065(12) 0.07207(15) 0.05385(12) 0.01150(10) 0.00619(9) -0.00496(10)
Ir1 0.04738(12) 0.05316(12) 0.05737(13) 0.00743(9) 0.01483(10) 0.00554(9)
Ir2 0.04931(13) 0.05681(13) 0.04684(11) -0.00155(9) 0.00782(9) 0.00533(10)
Ir3 0.07800(18) 0.05416(13) 0.06434(14) -0.00522(10) 0.02944(13) -0.01340(12)
C58 0.060(4) 0.075(4) 0.052(3) -0.006(3) 0.009(3) 0.002(3)
C59 0.094(6) 0.085(5) 0.079(5) 0.006(4) 0.034(4) 0.000(4)
C60 0.116(8) 0.145(9) 0.094(6) 0.007(6) 0.058(6) -0.027(7)
C61 0.082(6) 0.182(11) 0.098(7) -0.012(7) 0.047(6) -0.006(7)
C62 0.066(5) 0.150(8) 0.089(6) -0.010(6) 0.028(4) 0.014(5)
C63 0.058(4) 0.094(5) 0.066(4) -0.005(4) 0.014(3) 0.001(4)
C2 0.042(3) 0.057(3) 0.044(3) 0.001(2) 0.012(2) 0.000(2)
C3 0.060(4) 0.077(4) 0.052(3) 0.022(3) 0.005(3) 0.006(3)
C4 0.067(4) 0.063(4) 0.066(4) 0.024(3) 0.020(3) 0.002(3)
C34 0.051(3) 0.059(3) 0.054(3) 0.007(3) 0.015(3) -0.004(3)
C11 0.048(4) 0.071(4) 0.105(6) 0.014(4) 0.007(4) 0.000(3)
C12 0.070(4) 0.072(4) 0.074(4) 0.006(3) 0.029(4) 0.004(3)
C13 0.076(5) 0.073(4) 0.086(5) 0.007(4) 0.020(4) 0.012(4)
C36 0.070(5) 0.098(6) 0.079(5) -0.019(4) -0.001(4) -0.017(4)
C35 0.060(4) 0.066(4) 0.064(4) -0.005(3) 0.013(3) -0.007(3)
C46 0.044(3) 0.067(4) 0.060(3) 0.009(3) 0.001(3) -0.005(3)
C47 0.044(3) 0.085(5) 0.076(4) 0.006(4) 0.011(3) 0.000(3)
C48 0.050(4) 0.104(6) 0.129(7) 0.004(5) 0.013(4) -0.011(4)
C32 0.089(6) 0.083(5) 0.086(5) -0.006(4) 0.036(4) -0.022(4)
C49 0.051(5) 0.135(8) 0.147(9) 0.031(7) 0.013(5) -0.021(5)
C50 0.080(6) 0.112(7) 0.112(7) -0.001(6) -0.019(5) -0.034(5)
C51 0.071(5) 0.090(5) 0.069(4) 0.003(4) -0.005(4) -0.008(4)
C21 0.062(4) 0.069(4) 0.073(4) -0.010(3) 0.011(3) 0.002(3)
C22 0.087(5) 0.093(5) 0.065(4) 0.000(4) 0.006(4) 0.032(4)
C44 0.212(14) 0.110(8) 0.118(9) -0.047(7) -0.015(9) -0.009(8)
C43 0.061(4) 0.121(7) 0.072(4) -0.022(4) 0.013(3) -0.006(4)
C45 0.116(8) 0.267(16) 0.072(6) -0.021(8) 0.030(6) -0.026(9)
C52 0.118(7) 0.098(6) 0.076(5) -0.025(4) 0.002(5) -0.022(5)
C53 0.248(17) 0.137(10) 0.139(10) -0.002(8) 0.076(11) 0.064(11)
C54 0.232(16) 0.186(13) 0.074(6) 0.000(7) 0.009(8) -0.004(11)
C55 0.060(4) 0.093(5) 0.085(5) -0.016(4) 0.026(4) -0.003(4)
C57 0.110(8) 0.109(7) 0.148(9) 0.004(6) 0.036(7) 0.017(6)
C56 0.210(13) 0.115(8) 0.082(6) -0.004(6) -0.005(7) 0.006(8)
C40 0.090(5) 0.076(5) 0.076(5) -0.007(4) 0.016(4) 0.002(4)
C31 0.117(7) 0.068(5) 0.099(6) 0.018(4) 0.052(5) 0.014(4)
C41 0.34(2) 0.150(11) 0.129(10) 0.020(8) 0.138(13) 0.093(13)
C33 0.152(9) 0.109(7) 0.095(6) -0.038(5) 0.059(6) -0.067(6)
C42 0.244(17) 0.069(6) 0.29(2) 0.004(9) 0.143(15) 0.014(8)
C39 0.055(4) 0.088(5) 0.061(4) -0.008(3) 0.015(3) -0.009(3)
C38 0.049(4) 0.126(7) 0.085(5) -0.025(5) 0.014(4) 0.003(4)
C37 0.049(4) 0.131(7) 0.096(6) -0.021(5) -0.003(4) 0.006(4)
N1 0.052(3) 0.059(3) 0.048(2) 0.008(2) 0.013(2) -0.001(2)
N2 0.053(3) 0.064(3) 0.047(2) 0.007(2) 0.011(2) 0.002(2)
O32 0.097(5) 0.140(6) 0.147(6) -0.005(4) 0.051(4) -0.041(4)
O31 0.180(8) 0.106(5) 0.142(6) 0.057(4) 0.061(5) 0.046(5)
O33 0.246(10) 0.197(8) 0.112(5) -0.087(6) 0.088(6) -0.116(7)
O11 0.092(4) 0.106(5) 0.165(6) 0.017(4) -0.023(4) -0.039(4)
O12 0.116(5) 0.112(4) 0.086(4) -0.009(3) 0.051(3) 0.017(4)
O13 0.104(4) 0.113(5) 0.116(5) 0.047(4) 0.013(4) 0.049(4)
O21 0.124(5) 0.071(3) 0.107(4) -0.022(3) 0.021(4) -0.023(3)
O22 0.163(7) 0.171(7) 0.075(4) 0.015(4) -0.013(4) 0.096(6)

loop_
_atom_type_symbol
_atom_type_description
_atom_type_scat_dispersion_real
_atom_type_scat_dispersion_imag
_atom_type_scat_source
C C 0.0033 0.0016 'International Tables Vol C Tables 4.2.6.8 and 6.1.1.4'
H H 0.0000 0.0000 'International Tables Vol C Tables 4.2.6.8 and 6.1.1.4'
N N 0.0061 0.0033 'International Tables Vol C Tables 4.2.6.8 and 6.1.1.4'
O O 0.0106 0.0060 'International Tables Vol C Tables 4.2.6.8 and 6.1.1.4'
Ir Ir -1.4442 7.9887 'International Tables Vol C Tables 4.2.6.8 and 6.1.1.4'
Au Au -2.0133 8.8022 'International Tables Vol C Tables 4.2.6.8 and 6.1.1.4'
Bi Bi -4.1077 10.2566 'International Tables Vol C Tables 4.2.6.8 and 6.1.1.4'

loop_
_geom_angle_atom_site_label_1
_geom_angle_atom_site_label_2
_geom_angle_atom_site_label_3
_geom_angle
C2 Au1 Ir1 169.82(15)
C2 Au1 Bi1 125.57(15)
Ir1 Au1 Bi1 64.281(8)
Ir2 Bi1 Ir3 61.709(9)
Ir2 Bi1 Au1 101.342(10)
Ir3 Bi1 Au1 111.587(11)
Ir2 Bi1 Ir1 59.804(8)
Ir3 Bi1 Ir1 59.455(9)
Au1 Bi1 Ir1 56.173(7)
C13 Ir1 C11 93.0(3)
C13 Ir1 C12 104.1(3)
C11 Ir1 C12 112.4(3)
C13 Ir1 Au1 163.6(2)
C11 Ir1 Au1 72.4(2)
C12 Ir1 Au1 76.0(2)
C13 Ir1 Ir2 87.2(2)
C11 Ir1 Ir2 92.9(2)
C12 Ir1 Ir2 151.3(2)
Au1 Ir1 Ir2 100.469(10)
C13 Ir1 Ir3 84.6(2)
C11 Ir1 Ir3 151.7(2)
C12 Ir1 Ir3 95.4(2)
Au1 Ir1 Ir3 111.707(11)
Ir2 Ir1 Ir3 58.861(8)
C13 Ir1 Bi1 135.0(2)
C11 Ir1 Bi1 110.9(2)
C12 Ir1 Bi1 101.1(2)
Au1 Ir1 Bi1 59.546(8)
Ir2 Ir1 Bi1 55.281(8)
Ir3 Ir1 Bi1 56.212(9)
C21 Ir2 C22 104.5(3)
C21 Ir2 C58 90.9(3)
C22 Ir2 C58 93.7(3)
C21 Ir2 Bi1 95.1(2)
C22 Ir2 Bi1 158.4(2)
C58 Ir2 Bi1 94.92(17)
C21 Ir2 Ir3 153.3(2)
C22 Ir2 Ir3 99.1(2)
C58 Ir2 Ir3 99.93(17)
Bi1 Ir2 Ir3 59.907(9)
C21 Ir2 Ir1 101.9(2)
C22 Ir2 Ir1 101.6(2)
C58 Ir2 Ir1 156.71(17)
Bi1 Ir2 Ir1 64.915(8)
Ir3 Ir2 Ir1 60.632(8)
C32 Ir3 C33 103.4(4)
C32 Ir3 C31 97.7(4)
C33 Ir3 C31 108.6(4)
C32 Ir3 Bi1 90.3(2)
C33 Ir3 Bi1 97.1(3)
C31 Ir3 Bi1 150.3(3)
C32 Ir3 Ir2 96.2(2)
C33 Ir3 Ir2 148.8(3)
C31 Ir3 Ir2 92.2(3)
Bi1 Ir3 Ir2 58.384(8)
C32 Ir3 Ir1 151.7(2)
C33 Ir3 Ir1 92.7(3)
C31 Ir3 Ir1 99.0(3)
Bi1 Ir3 Ir1 64.334(8)
Ir2 Ir3 Ir1 60.507(8)
C59 C58 C63 115.1(7)
C59 C58 Ir2 122.7(5)
C63 C58 Ir2 122.2(5)
C58 C59 C60 121.8(8)
C58 C59 H59 119.1
C60 C59 H59 119.1
C61 C60 C59 120.7(9)
C61 C60 H60 119.7
C59 C60 H60 119.7
C62 C61 C60 119.2(9)
C62 C61 H61 120.4
C60 C61 H61 120.4
C61 C62 C63 120.2(10)
C61 C62 H62 119.9
C63 C62 H62 119.9
C62 C63 C58 123.1(8)
C62 C63 H63 118.5
C58 C63 H63 118.5
N1 C2 N2 104.4(5)
N1 C2 Au1 129.8(4)
N2 C2 Au1 125.8(4)
C4 C3 N2 106.9(5)
C4 C3 H3 126.5
N2 C3 H3 126.5
C3 C4 N1 106.7(5)
C3 C4 H4 126.6
N1 C4 H4 126.6
C35 C34 C39 123.3(6)
C35 C34 N1 118.2(5)
C39 C34 N1 118.5(5)
O11 C11 Ir1 174.2(7)
O12 C12 Ir1 176.5(7)
O13 C13 Ir1 176.1(7)
C37 C36 C35 121.5(7)
C37 C36 H38 119.3
C35 C36 H38 119.3
C36 C35 C34 116.4(6)
C36 C35 C40 121.0(6)
C34 C35 C40 122.6(6)
C51 C46 C47 125.4(6)
C51 C46 N2 117.3(6)
C47 C46 N2 117.3(5)
C48 C47 C46 115.7(7)
C48 C47 C55 119.8(7)
C46 C47 C55 124.4(6)
C49 C48 C47 120.7(9)
C49 C48 H18 119.6
C47 C48 H18 119.6
O32 C32 Ir3 178.4(8)
C48 C49 C50 122.0(8)
C48 C49 H17 119.0
C50 C49 H17 119.0
C49 C50 C51 119.9(8)
C49 C50 H34 120.0
C51 C50 H34 120.0
C46 C51 C50 116.2(8)
C46 C51 C52 123.3(7)
C50 C51 C52 120.5(8)
O21 C21 Ir2 180.0(8)
O22 C22 Ir2 175.6(7)
C43 C44 H44A 109.5
C43 C44 H44B 109.5
H44A C44 H44B 109.5
C43 C44 H44C 109.5
H44A C44 H44C 109.5
H44B C44 H44C 109.5
C44 C43 C39 112.1(7)
C44 C43 C45 111.7(9)
C39 C43 C45 111.3(7)
C44 C43 H43 107.1
C39 C43 H43 107.1
C45 C43 H43 107.1
C43 C45 H45A 109.5
C43 C45 H45B 109.5
H45A C45 H45B 109.5
C43 C45 H45C 109.5
H45A C45 H45C 109.5
H45B C45 H45C 109.5
C53 C52 C51 112.9(8)
C53 C52 C54 109.5(9)
C51 C52 C54 111.4(9)
C53 C52 H52 107.6
C51 C52 H52 107.6
C54 C52 H52 107.6
C52 C53 H53A 109.5
C52 C53 H53B 109.5
H53A C53 H53B 109.5
C52 C53 H53C 109.5
H53A C53 H53C 109.5
H53B C53 H53C 109.5
C52 C54 H54A 109.5
C52 C54 H54B 109.5
H54A C54 H54B 109.5
C52 C54 H54C 109.5
H54A C54 H54C 109.5
H54B C54 H54C 109.5
C47 C55 C57 111.8(7)
C47 C55 C56 112.3(7)
C57 C55 C56 110.4(8)
C47 C55 H55 107.4
C57 C55 H55 107.4
C56 C55 H55 107.4
C55 C57 H57A 109.5
C55 C57 H57B 109.5
H57A C57 H57B 109.5
C55 C57 H57C 109.5
H57A C57 H57C 109.5
H57B C57 H57C 109.5
C55 C56 H56A 109.5
C55 C56 H56B 109.5
H56A C56 H56B 109.5
C55 C56 H56C 109.5
H56A C56 H56C 109.5
H56B C56 H56C 109.5
C41 C40 C42 111.8(10)
C41 C40 C35 113.5(7)
C42 C40 C35 111.8(8)
C41 C40 H41 106.4
C42 C40 H41 106.4
C35 C40 H41 106.4
O31 C31 Ir3 175.5(9)
C40 C41 H41A 109.5
C40 C41 H41B 109.5
H41A C41 H41B 109.5
C40 C41 H41C 109.5
H41A C41 H41C 109.5
H41B C41 H41C 109.5
O33 C33 Ir3 177.6(12)
C40 C42 H42A 109.5
C40 C42 H42B 109.5
H42A C42 H42B 109.5
C40 C42 H42C 109.5
H42A C42 H42C 109.5
H42B C42 H42C 109.5
C38 C39 C34 117.0(6)
C38 C39 C43 119.8(6)
C34 C39 C43 123.2(6)
C37 C38 C39 120.9(7)
C37 C38 H40 119.5
C39 C38 H40 119.5
C36 C37 C38 120.8(7)
C36 C37 H39 119.6
C38 C37 H39 119.6
C2 N1 C4 111.4(5)
C2 N1 C34 123.2(5)
C4 N1 C34 125.4(5)
C2 N2 C3 110.5(5)
C2 N2 C46 124.0(5)
C3 N2 C46 125.3(5)

loop_
_geom_bond_atom_site_label_1
_geom_bond_atom_site_label_2
_geom_bond_distance
Au1 C2 2.027(5)
Au1 Ir1 2.7165(3)
Au1 Bi1 2.8189(3)
Bi1 Ir2 2.6738(3)
Bi1 Ir3 2.7166(4)
Bi1 Ir1 2.9461(3)
Ir1 C13 1.892(8)
Ir1 C11 1.894(8)
Ir1 C12 1.922(7)
Ir1 Ir2 2.8115(3)
Ir1 Ir3 2.8150(3)
Ir2 C21 1.860(7)
Ir2 C22 1.896(7)
Ir2 C58 2.090(7)
Ir2 Ir3 2.7647(3)
Ir3 C32 1.888(8)
Ir3 C33 1.893(8)
Ir3 C31 1.903(9)
C58 C59 1.372(9)
C58 C63 1.407(9)
C59 C60 1.394(12)
C59 H59 0.9300
C60 C61 1.367(14)
C60 H60 0.9300
C61 C62 1.349(14)
C61 H61 0.9300
C62 C63 1.369(10)
C62 H62 0.9300
C63 H63 0.9300
C2 N1 1.341(7)
C2 N2 1.367(7)
C3 C4 1.340(9)
C3 N2 1.381(7)
C3 H3 0.9300
C4 N1 1.383(7)
C4 H4 0.9300
C34 C35 1.391(8)
C34 C39 1.397(9)
C34 N1 1.443(7)
C11 O11 1.138(8)
C12 O12 1.134(8)
C13 O13 1.139(8)
C36 C37 1.363(11)
C36 C35 1.390(10)
C36 H38 0.9300
C35 C40 1.514(10)
C46 C51 1.384(9)
C46 C47 1.396(9)
C46 N2 1.448(7)
C47 C48 1.393(10)
C47 C55 1.501(10)
C48 C49 1.367(13)
C48 H18 0.9300
C32 O32 1.126(9)
C49 C50 1.384(13)
C49 H17 0.9300
C50 C51 1.397(11)
C50 H34 0.9300
C51 C52 1.523(12)
C21 O21 1.143(8)
C22 O22 1.134(8)
C44 C43 1.504(13)
C44 H44A 0.9600
C44 H44B 0.9600
C44 H44C 0.9600
C43 C39 1.512(9)
C43 C45 1.513(12)
C43 H43 0.9800
C45 H45A 0.9600
C45 H45B 0.9600
C45 H45C 0.9600
C52 C53 1.506(14)
C52 C54 1.534(13)
C52 H52 0.9800
C53 H53A 0.9600
C53 H53B 0.9600
C53 H53C 0.9600
C54 H54A 0.9600
C54 H54B 0.9600
C54 H54C 0.9600
C55 C57 1.508(11)
C55 C56 1.510(11)
C55 H55 0.9800
C57 H57A 0.9600
C57 H57B 0.9600
C57 H57C 0.9600
C56 H56A 0.9600
C56 H56B 0.9600
C56 H56C 0.9600
C40 C41 1.464(12)
C40 C42 1.475(13)
C40 H41 0.9800
C31 O31 1.131(9)
C41 H41A 0.9600
C41 H41B 0.9600
C41 H41C 0.9600
C33 O33 1.151(9)
C42 H42A 0.9600
C42 H42B 0.9600
C42 H42C 0.9600
C39 C38 1.381(9)
C38 C37 1.372(10)
C38 H40 0.9300
C37 H39 0.9300

loop_
_geom_torsion_atom_site_label_1
_geom_torsion_atom_site_label_2
_geom_torsion_atom_site_label_3
_geom_torsion_atom_site_label_4
_geom_torsion
C2 Au1 Bi1 Ir2 135.79(18)
Ir1 Au1 Bi1 Ir2 -41.243(10)
C2 Au1 Bi1 Ir3 -160.35(18)
Ir1 Au1 Bi1 Ir3 22.621(11)
C2 Au1 Bi1 Ir1 177.03(18)
C2 Au1 Ir1 C13 -10.6(12)
Bi1 Au1 Ir1 C13 155.6(8)
C2 Au1 Ir1 C11 -37.8(9)
Bi1 Au1 Ir1 C11 128.4(2)
C2 Au1 Ir1 C12 81.7(9)
Bi1 Au1 Ir1 C12 -112.1(2)
C2 Au1 Ir1 Ir2 -127.5(8)
Bi1 Au1 Ir1 Ir2 38.691(9)
C2 Au1 Ir1 Ir3 172.0(8)
Bi1 Au1 Ir1 Ir3 -21.808(10)
C2 Au1 Ir1 Bi1 -166.2(8)
Ir2 Bi1 Ir1 C13 -38.9(3)
Ir3 Bi1 Ir1 C13 34.0(3)
Au1 Bi1 Ir1 C13 -170.5(3)
Ir2 Bi1 Ir1 C11 78.5(3)
Ir3 Bi1 Ir1 C11 151.5(3)
Au1 Bi1 Ir1 C11 -53.0(3)
Ir2 Bi1 Ir1 C12 -162.0(2)
Ir3 Bi1 Ir1 C12 -89.1(2)
Au1 Bi1 Ir1 C12 66.4(2)
Ir2 Bi1 Ir1 Au1 131.595(11)
Ir3 Bi1 Ir1 Au1 -155.462(12)
Ir3 Bi1 Ir1 Ir2 72.943(9)
Au1 Bi1 Ir1 Ir2 -131.595(11)
Ir2 Bi1 Ir1 Ir3 -72.943(9)
Au1 Bi1 Ir1 Ir3 155.462(12)
Ir3 Bi1 Ir2 C21 -170.0(2)
Au1 Bi1 Ir2 C21 -61.4(2)
Ir1 Bi1 Ir2 C21 -100.8(2)
Ir3 Bi1 Ir2 C22 -14.6(7)
Au1 Bi1 Ir2 C22 94.0(7)
Ir1 Bi1 Ir2 C22 54.6(7)
Ir3 Bi1 Ir2 C58 98.64(18)
Au1 Bi1 Ir2 C58 -152.81(18)
Ir1 Bi1 Ir2 C58 167.87(18)
Au1 Bi1 Ir2 Ir3 108.553(11)
Ir1 Bi1 Ir2 Ir3 69.234(9)
Ir3 Bi1 Ir2 Ir1 -69.234(9)
Au1 Bi1 Ir2 Ir1 39.319(9)
C13 Ir1 Ir2 C21 -116.3(3)
C11 Ir1 Ir2 C21 -23.5(3)
C12 Ir1 Ir2 C21 129.1(5)
Au1 Ir1 Ir2 C21 49.1(2)
Ir3 Ir1 Ir2 C21 158.3(2)
Bi1 Ir1 Ir2 C21 90.1(2)
C13 Ir1 Ir2 C22 -8.6(4)
C11 Ir1 Ir2 C22 84.3(3)
C12 Ir1 Ir2 C22 -123.2(5)
Au1 Ir1 Ir2 C22 156.9(3)
Ir3 Ir1 Ir2 C22 -94.0(3)
Bi1 Ir1 Ir2 C22 -162.2(3)
C13 Ir1 Ir2 C58 121.6(5)
C11 Ir1 Ir2 C58 -145.5(5)
C12 Ir1 Ir2 C58 7.0(6)
Au1 Ir1 Ir2 C58 -72.9(5)
Ir3 Ir1 Ir2 C58 36.2(5)
Bi1 Ir1 Ir2 C58 -32.0(5)
C13 Ir1 Ir2 Bi1 153.6(2)
C11 Ir1 Ir2 Bi1 -113.6(2)
C12 Ir1 Ir2 Bi1 39.0(4)
Au1 Ir1 Ir2 Bi1 -40.965(10)
Ir3 Ir1 Ir2 Bi1 68.171(10)
C13 Ir1 Ir2 Ir3 85.4(2)
C11 Ir1 Ir2 Ir3 178.3(2)
C12 Ir1 Ir2 Ir3 -29.2(4)
Au1 Ir1 Ir2 Ir3 -109.136(11)
Bi1 Ir1 Ir2 Ir3 -68.171(10)
Ir2 Bi1 Ir3 C32 -97.1(2)
Au1 Bi1 Ir3 C32 171.4(2)
Ir1 Bi1 Ir3 C32 -166.9(2)
Ir2 Bi1 Ir3 C33 159.3(3)
Au1 Bi1 Ir3 C33 67.8(3)
Ir1 Bi1 Ir3 C33 89.6(3)
Ir2 Bi1 Ir3 C31 9.2(5)
Au1 Bi1 Ir3 C31 -82.3(5)
Ir1 Bi1 Ir3 C31 -60.5(5)
Au1 Bi1 Ir3 Ir2 -91.560(11)
Ir1 Bi1 Ir3 Ir2 -69.782(9)
Ir2 Bi1 Ir3 Ir1 69.782(9)
Au1 Bi1 Ir3 Ir1 -21.778(10)
C21 Ir2 Ir3 C32 109.2(5)
C22 Ir2 Ir3 C32 -98.8(4)
C58 Ir2 Ir3 C32 -3.4(3)
Bi1 Ir2 Ir3 C32 86.6(3)
Ir1 Ir2 Ir3 C32 162.9(3)
C21 Ir2 Ir3 C33 -19.9(8)
C22 Ir2 Ir3 C33 132.0(8)
C58 Ir2 Ir3 C33 -132.5(7)
Bi1 Ir2 Ir3 C33 -42.6(7)
Ir1 Ir2 Ir3 C33 33.8(7)
C21 Ir2 Ir3 C31 -152.8(5)
C22 Ir2 Ir3 C31 -0.8(4)
C58 Ir2 Ir3 C31 94.6(3)
Bi1 Ir2 Ir3 C31 -175.4(2)
Ir1 Ir2 Ir3 C31 -99.1(2)
C21 Ir2 Ir3 Bi1 22.6(5)
C22 Ir2 Ir3 Bi1 174.6(3)
C58 Ir2 Ir3 Bi1 -89.95(18)
Ir1 Ir2 Ir3 Bi1 76.340(9)
C21 Ir2 Ir3 Ir1 -53.7(5)
C22 Ir2 Ir3 Ir1 98.3(3)
C58 Ir2 Ir3 Ir1 -166.29(18)
Bi1 Ir2 Ir3 Ir1 -76.340(9)
C13 Ir1 Ir3 C32 -128.0(6)
C11 Ir1 Ir3 C32 -41.7(7)
C12 Ir1 Ir3 C32 128.4(6)
Au1 Ir1 Ir3 C32 51.3(5)
Ir2 Ir1 Ir3 C32 -38.0(5)
Bi1 Ir1 Ir3 C32 28.6(5)
C13 Ir1 Ir3 C33 106.8(4)
C11 Ir1 Ir3 C33 -166.9(6)
C12 Ir1 Ir3 C33 3.1(4)
Au1 Ir1 Ir3 C33 -74.0(4)
Ir2 Ir1 Ir3 C33 -163.3(4)
Bi1 Ir1 Ir3 C33 -96.6(4)
C13 Ir1 Ir3 C31 -2.5(3)
C11 Ir1 Ir3 C31 83.8(5)
C12 Ir1 Ir3 C31 -106.2(3)
Au1 Ir1 Ir3 C31 176.8(2)
Ir2 Ir1 Ir3 C31 87.5(2)
Bi1 Ir1 Ir3 C31 154.1(2)
C13 Ir1 Ir3 Bi1 -156.6(2)
C11 Ir1 Ir3 Bi1 -70.3(4)
C12 Ir1 Ir3 Bi1 99.7(2)
Au1 Ir1 Ir3 Bi1 22.664(10)
Ir2 Ir1 Ir3 Bi1 -66.648(9)
C13 Ir1 Ir3 Ir2 -90.0(2)
C11 Ir1 Ir3 Ir2 -3.7(4)
C12 Ir1 Ir3 Ir2 166.4(2)
Au1 Ir1 Ir3 Ir2 89.311(11)
Bi1 Ir1 Ir3 Ir2 66.648(9)
C21 Ir2 C58 C59 135.7(6)
C22 Ir2 C58 C59 31.1(6)
Bi1 Ir2 C58 C59 -129.1(6)
Ir3 Ir2 C58 C59 -68.9(6)
Ir1 Ir2 C58 C59 -100.3(7)
C21 Ir2 C58 C63 -44.3(6)
C22 Ir2 C58 C63 -148.9(6)
Bi1 Ir2 C58 C63 50.9(5)
Ir3 Ir2 C58 C63 111.2(5)
Ir1 Ir2 C58 C63 79.7(7)
C63 C58 C59 C60 1.2(11)
Ir2 C58 C59 C60 -178.8(7)
C58 C59 C60 C61 0.4(15)
C59 C60 C61 C62 -1.3(16)
C60 C61 C62 C63 0.4(16)
C61 C62 C63 C58 1.3(13)
C59 C58 C63 C62 -2.1(11)
Ir2 C58 C63 C62 177.9(6)
Ir1 Au1 C2 N1 3.1(13)
Bi1 Au1 C2 N1 -161.6(4)
Ir1 Au1 C2 N2 -176.9(5)
Bi1 Au1 C2 N2 18.4(5)
N2 C3 C4 N1 -0.3(7)
C13 Ir1 C11 O11 -14(8)
C12 Ir1 C11 O11 93(8)
Au1 Ir1 C11 O11 159(8)
Ir2 Ir1 C11 O11 -101(8)
Ir3 Ir1 C11 O11 -98(8)
Bi1 Ir1 C11 O11 -155(8)
C13 Ir1 C12 O12 -56(11)
C11 Ir1 C12 O12 -155(11)
Au1 Ir1 C12 O12 141(11)
Ir2 Ir1 C12 O12 55(12)
Ir3 Ir1 C12 O12 30(11)
Bi1 Ir1 C12 O12 87(11)
C11 Ir1 C13 O13 35(11)
C12 Ir1 C13 O13 -79(11)
Au1 Ir1 C13 O13 9(11)
Ir2 Ir1 C13 O13 127(11)
Ir3 Ir1 C13 O13 -174(11)
Bi1 Ir1 C13 O13 159(11)
C37 C36 C35 C34 0.6(11)
C37 C36 C35 C40 178.9(8)
C39 C34 C35 C36 1.8(10)
N1 C34 C35 C36 -175.8(6)
C39 C34 C35 C40 -176.4(6)
N1 C34 C35 C40 5.9(9)
C51 C46 C47 C48 -0.5(10)
N2 C46 C47 C48 -179.5(6)
C51 C46 C47 C55 -178.2(7)
N2 C46 C47 C55 2.8(10)
C46 C47 C48 C49 1.0(12)
C55 C47 C48 C49 178.8(8)
C33 Ir3 C32 O32 -39(32)
C31 Ir3 C32 O32 72(32)
Bi1 Ir3 C32 O32 -137(32)
Ir2 Ir3 C32 O32 165(32)
Ir1 Ir3 C32 O32 -162(32)
C47 C48 C49 C50 -1.2(15)
C48 C49 C50 C51 0.7(15)
C47 C46 C51 C50 0.1(11)
N2 C46 C51 C50 179.1(6)
C47 C46 C51 C52 178.7(7)
N2 C46 C51 C52 -2.4(10)
C49 C50 C51 C46 -0.2(13)
C49 C50 C51 C52 -178.8(9)
C22 Ir2 C21 O21 44(100)
C58 Ir2 C21 O21 -50(100)
Bi1 Ir2 C21 O21 -145(100)
Ir3 Ir2 C21 O21 -165(100)
Ir1 Ir2 C21 O21 149(100)
C21 Ir2 C22 O22 -40(12)
C58 Ir2 C22 O22 52(12)
Bi1 Ir2 C22 O22 166(11)
Ir3 Ir2 C22 O22 153(12)
Ir1 Ir2 C22 O22 -145(12)
C46 C51 C52 C53 -121.3(10)
C50 C51 C52 C53 57.2(12)
C46 C51 C52 C54 115.0(9)
C50 C51 C52 C54 -66.5(11)
C48 C47 C55 C57 57.2(10)
C46 C47 C55 C57 -125.2(8)
C48 C47 C55 C56 -67.4(10)
C46 C47 C55 C56 110.2(9)
C36 C35 C40 C41 57.4(12)
C34 C35 C40 C41 -124.5(10)
C36 C35 C40 C42 -70.2(11)
C34 C35 C40 C42 108.0(10)
C32 Ir3 C31 O31 -18(10)
C33 Ir3 C31 O31 89(10)
Bi1 Ir3 C31 O31 -123(10)
Ir2 Ir3 C31 O31 -115(10)
Ir1 Ir3 C31 O31 -175(10)
C32 Ir3 C33 O33 -42(20)
C31 Ir3 C33 O33 -145(20)
Bi1 Ir3 C33 O33 50(20)
Ir2 Ir3 C33 O33 85(20)
Ir1 Ir3 C33 O33 114(20)
C35 C34 C39 C38 -3.1(10)
N1 C34 C39 C38 174.5(6)
C35 C34 C39 C43 177.6(7)
N1 C34 C39 C43 -4.8(10)
C44 C43 C39 C38 -64.9(11)
C45 C43 C39 C38 61.0(11)
C44 C43 C39 C34 114.4(10)
C45 C43 C39 C34 -119.7(9)
C34 C39 C38 C37 2.1(12)
C43 C39 C38 C37 -178.6(8)
C35 C36 C37 C38 -1.6(14)
C39 C38 C37 C36 0.1(14)
N2 C2 N1 C4 -1.2(6)
Au1 C2 N1 C4 178.8(4)
N2 C2 N1 C34 179.5(5)
Au1 C2 N1 C34 -0.6(8)
C3 C4 N1 C2 0.9(7)
C3 C4 N1 C34 -179.7(5)
C35 C34 N1 C2 89.2(7)
C39 C34 N1 C2 -88.5(7)
C35 C34 N1 C4 -90.1(7)
C39 C34 N1 C4 92.2(7)
N1 C2 N2 C3 1.0(6)
Au1 C2 N2 C3 -179.0(4)
N1 C2 N2 C46 176.2(5)
Au1 C2 N2 C46 -3.8(8)
C4 C3 N2 C2 -0.5(7)
C4 C3 N2 C46 -175.5(6)
C51 C46 N2 C2 87.2(7)
C47 C46 N2 C2 -93.7(7)
C51 C46 N2 C3 -98.4(7)
C47 C46 N2 C3 80.7(8)
